data_2219587
loop_
_publ_author_name
'Xu, Zhan-Lin'
'Li, Xiu-Ying'
'Che, Guang-Bo'
'Lu, Lu'
'Xu, Chun-Hui'

_publ_section_title
<i>catena</i>-Poly[[aqua(dipyrido[3,2-<i>a</i>:2',3'-<i>c</i>]phenazine-\k^2^<i>N</i>^4^,<i>N</i>^5^)iron(II)]-\m-pyrazine-2,3-dicarboxylato-\k^3^<i>N</i>^1^,<i>O</i>^2^:<i>O</i>^3^]
_journal_coeditor_code HB2771
_journal_issue 10
_journal_name_full 'Acta Crystallographica Section E'
_journal_page_first m1243
_journal_page_last m1244
_journal_paper_doi 10.1107/S1600536808027153
_journal_volume 64
_journal_year 2008
_chemical_formula_iupac '[Fe (C6 H2 N2 O4) (C18 H10 N4) (H2 O)]'
_chemical_formula_moiety 'C24 H14 Fe N6 O5'
_chemical_formula_sum 'C24 H14 Fe N6 O5'
_chemical_formula_weight 522.26
_chemical_name_systematic
;catena-Poly[[aqua(dipyrido[3,2-a:2',3'-c]phenazine-\k^2^N^4^,N^5^)iron(II)]-\m-
pyrazine-2,3-dicarboxylato-\k^3^N^1^,O^2^:O^3^]
;
_space_group_IT_number 2
_symmetry_cell_setting triclinic
_symmetry_space_group_name_Hall '-P 1'
_symmetry_space_group_name_H-M 'P -1'
_atom_sites_solution_hydrogens mixed
_atom_sites_solution_primary direct
_atom_sites_solution_secondary difmap
_audit_creation_method SHELXL-97
_cell_angle_alpha 90.75(3)
_cell_angle_beta 95.89(3)
_cell_angle_gamma 98.54(3)
_cell_formula_units_Z 2
_cell_length_a 6.7868(14)
_cell_length_b 7.4586(15)
_cell_length_c 20.548(4)
_cell_measurement_reflns_used 2687
_cell_measurement_temperature 292(2)
_cell_measurement_theta_max 27.47
_cell_measurement_theta_min 2.99
_cell_volume 1022.8(4)
_computing_cell_refinement 'PROCESS-AUTO (Rigaku, 1998)'
_computing_data_collection 'PROCESS-AUTO (Rigaku, 1998)'
_computing_data_reduction 'PROCESS-AUTO (Rigaku, 1998)'
_computing_molecular_graphics 'SHELXTL-Plus (Sheldrick, 2008)'
_computing_publication_material 'SHELXL97 (Sheldrick, 2008)'
_computing_structure_refinement 'SHELXL97 (Sheldrick, 2008)'
_computing_structure_solution 'SHELXS97 (Sheldrick, 2008)'
_diffrn_ambient_temperature 292(2)
_diffrn_detector_area_resol_mean 10.0
_diffrn_measured_fraction_theta_full 0.989
_diffrn_measured_fraction_theta_max 0.989
_diffrn_measurement_device_type 'Rigaku R-AXIS RAPID'
_diffrn_measurement_method \w
_diffrn_radiation_monochromator graphite
_diffrn_radiation_source 'fine-focus sealed tube'
_diffrn_radiation_type MoK\a
_diffrn_radiation_wavelength 0.71073
_diffrn_reflns_av_R_equivalents 0.0562
_diffrn_reflns_av_sigmaI/netI 0.0776
_diffrn_reflns_limit_h_max 8
_diffrn_reflns_limit_h_min -8
_diffrn_reflns_limit_k_max 8
_diffrn_reflns_limit_k_min -9
_diffrn_reflns_limit_l_max 26
_diffrn_reflns_limit_l_min -25
_diffrn_reflns_number 10101
_diffrn_reflns_theta_full 27.47
_diffrn_reflns_theta_max 27.47
_diffrn_reflns_theta_min 2.99
_diffrn_standards_decay_% 0
_diffrn_standards_interval_count 0
_diffrn_standards_number 0
_exptl_absorpt_coefficient_mu 0.793
_exptl_absorpt_correction_T_max 0.821
_exptl_absorpt_correction_T_min 0.756
_exptl_absorpt_correction_type multi-scan
_exptl_absorpt_process_details '(ABSCOR; Higashi, 1995)'
_exptl_crystal_colour brown
_exptl_crystal_density_diffrn 1.696
_exptl_crystal_density_method 'not measured'
_exptl_crystal_description block
_exptl_crystal_F_000 532
_exptl_crystal_size_max 0.35
_exptl_crystal_size_mid 0.30
_exptl_crystal_size_min 0.25
_refine_diff_density_max 0.465
_refine_diff_density_min -0.450
_refine_ls_extinction_method none
_refine_ls_goodness_of_fit_ref 1.041
_refine_ls_hydrogen_treatment mixed
_refine_ls_matrix_type full
_refine_ls_number_parameters 333
_refine_ls_number_reflns 4633
_refine_ls_number_restraints 0
_refine_ls_restrained_S_all 1.041
_refine_ls_R_factor_all 0.1039
_refine_ls_R_factor_gt 0.0555
_refine_ls_shift/su_max 0.004
_refine_ls_shift/su_mean 0.000
_refine_ls_structure_factor_coef Fsqd
_refine_ls_weighting_details 'calc w=1/[\s^2^(Fo^2^)+(0.0428P)^2^+1.0171P] where P=(Fo^2^+2Fc^2^)/3'
_refine_ls_weighting_scheme calc
_refine_ls_wR_factor_gt 0.1095
_refine_ls_wR_factor_ref 0.1288
_reflns_number_gt 2914
_reflns_number_total 4633
_reflns_threshold_expression I>2\s(I)
_cod_data_source_file hb2771.cif
_cod_data_source_block I
_cod_depositor_comments
;
The following automatic conversions were performed:

'_atom_sites_solution_hydrogens' value 'difmap and geom' was changed
to 'mixed'.

Automatic conversion script
Id: cif_fix_values 6452 2018-10-05 10:23:21Z andrius 
;
_cod_database_code 2219587
_cod_database_fobs_code 2219587

loop_
_symmetry_equiv_pos_as_xyz
'x, y, z'
'-x, -y, -z'

loop_
_atom_site_type_symbol
_atom_site_label
_atom_site_fract_x
_atom_site_fract_y
_atom_site_fract_z
_atom_site_U_iso_or_equiv
_atom_site_adp_type
_atom_site_calc_flag
_atom_site_refinement_flags
_atom_site_occupancy
C C1 -0.3579(6) 0.3353(5) 0.21577(19) 0.0391(10) Uani d . 1
H H1 -0.4134 0.2742 0.1769 0.047 Uiso calc R 1
C C2 -0.4714(6) 0.3250(5) 0.26882(19) 0.0399(10) Uani d . 1
H H2 -0.5990 0.2575 0.2657 0.048 Uiso calc R 1
C C3 -0.3893(6) 0.4177(5) 0.32583(19) 0.0391(9) Uani d . 1
H H3 -0.4625 0.4147 0.3618 0.047 Uiso calc R 1
C C4 -0.1974(5) 0.5158(5) 0.32993(17) 0.0309(8) Uani d . 1
C C5 -0.1015(6) 0.6154(5) 0.38923(17) 0.0324(8) Uani d . 1
C C6 -0.1076(7) 0.7026(5) 0.49600(18) 0.0410(10) Uani d . 1
C C7 -0.2116(8) 0.7065(6) 0.5526(2) 0.0536(12) Uani d . 1
H H7 -0.3433 0.6493 0.5517 0.064 Uiso calc R 1
C C8 -0.1156(8) 0.7952(6) 0.6082(2) 0.0563(13) Uani d . 1
H H8 -0.1829 0.7977 0.6454 0.068 Uiso calc R 1
C C9 0.0830(8) 0.8825(6) 0.6102(2) 0.0545(13) Uani d . 1
H H9 0.1454 0.9415 0.6487 0.065 Uiso calc R 1
C C10 0.1856(7) 0.8821(6) 0.55679(19) 0.0478(11) Uani d . 1
H H10 0.3172 0.9404 0.5588 0.057 Uiso calc R 1
C C11 0.0912(7) 0.7924(5) 0.49774(18) 0.0391(10) Uani d . 1
C C12 0.0969(6) 0.7099(5) 0.39062(18) 0.0350(9) Uani d . 1
C C13 0.2008(6) 0.7143(5) 0.33132(17) 0.0324(8) Uani d . 1
C C14 0.3877(6) 0.8170(5) 0.3279(2) 0.0431(10) Uani d . 1
H H14 0.4520 0.8862 0.3640 0.052 Uiso calc R 1
C C15 0.4771(6) 0.8157(5) 0.2708(2) 0.0422(10) Uani d . 1
H H15 0.5998 0.8873 0.2673 0.051 Uiso calc R 1
C C16 0.3807(6) 0.7056(5) 0.21845(19) 0.0370(9) Uani d . 1
H H16 0.4438 0.7016 0.1805 0.044 Uiso calc R 1
C C17 0.1100(6) 0.6141(5) 0.27547(17) 0.0305(8) Uani d . 1
C C18 -0.0933(5) 0.5160(5) 0.27466(17) 0.0293(8) Uani d . 1
C C19 -0.2089(6) 0.2259(5) 0.01794(18) 0.0336(9) Uani d . 1
H H19 -0.2207 0.3400 0.0016 0.040 Uiso calc R 1
C C20 -0.2698(6) 0.0736(5) -0.02246(18) 0.0365(9) Uani d . 1
H H20 -0.3164 0.0881 -0.0660 0.044 Uiso calc R 1
C C21 -0.1979(5) -0.1099(5) 0.06260(18) 0.0303(8) Uani d . 1
C C22 -0.1288(5) 0.0440(5) 0.10284(17) 0.0285(8) Uani d . 1
C C23 -0.0384(6) 0.0397(5) 0.17379(18) 0.0346(9) Uani d . 1
C C24 -0.2043(5) -0.2964(5) 0.08552(16) 0.0297(8) Uani d . 1
N N1 -0.1746(5) 0.4280(4) 0.21800(14) 0.0331(7) Uani d . 1
N N2 0.2019(5) 0.6055(4) 0.22036(14) 0.0314(7) Uani d . 1
N N3 -0.2043(5) 0.6123(4) 0.44118(15) 0.0411(8) Uani d . 1
N N4 0.1938(5) 0.7950(4) 0.44469(15) 0.0392(8) Uani d . 1
N N5 -0.1343(5) 0.2118(4) 0.07921(14) 0.0305(7) Uani d . 1
N N6 -0.2634(5) -0.0942(4) -0.00061(15) 0.0352(8) Uani d . 1
O O1 0.0834(4) 0.1821(3) 0.19258(13) 0.0424(7) Uani d . 1
O O2 -0.0907(5) -0.0942(4) 0.20571(14) 0.0510(8) Uani d . 1
O O1W 0.2777(5) 0.4031(4) 0.08593(15) 0.0452(8) Uani d . 1
O O3 -0.0399(4) -0.3617(3) 0.09209(12) 0.0375(6) Uani d . 1
O O4 -0.3708(5) -0.3852(4) 0.09181(15) 0.0550(9) Uani d . 1
Fe Fe 0.03575(9) 0.42245(7) 0.14403(3) 0.03090(17) Uani d . 1
H HW1B 0.402(10) 0.456(8) 0.081(3) 0.10(2) Uiso d . 1
H HW1A 0.279(7) 0.315(7) 0.063(2) 0.056(15) Uiso d . 1

loop_
_atom_site_aniso_label
_atom_site_aniso_U_11
_atom_site_aniso_U_22
_atom_site_aniso_U_33
_atom_site_aniso_U_12
_atom_site_aniso_U_13
_atom_site_aniso_U_23
C1 0.039(2) 0.038(2) 0.036(2) -0.0039(18) -0.0006(17) -0.0008(18)
C2 0.030(2) 0.041(2) 0.044(2) -0.0067(18) 0.0026(17) 0.0041(19)
C3 0.041(2) 0.044(2) 0.033(2) 0.0053(19) 0.0061(17) 0.0035(18)
C4 0.029(2) 0.0298(19) 0.0337(19) 0.0028(16) 0.0041(16) 0.0019(16)
C5 0.040(2) 0.0282(19) 0.0289(18) 0.0044(16) 0.0051(16) 0.0016(16)
C6 0.056(3) 0.037(2) 0.031(2) 0.011(2) 0.0028(18) 0.0013(17)
C7 0.070(3) 0.051(3) 0.041(2) 0.007(2) 0.015(2) 0.000(2)
C8 0.090(4) 0.051(3) 0.032(2) 0.021(3) 0.015(2) -0.005(2)
C9 0.085(4) 0.045(3) 0.033(2) 0.015(3) -0.002(2) -0.006(2)
C10 0.059(3) 0.046(3) 0.036(2) 0.010(2) -0.005(2) -0.008(2)
C11 0.053(3) 0.033(2) 0.031(2) 0.0098(19) 0.0004(18) -0.0010(17)
C12 0.041(2) 0.0308(19) 0.0328(19) 0.0059(17) 0.0011(17) 0.0008(16)
C13 0.035(2) 0.0278(18) 0.0330(19) -0.0015(16) 0.0030(16) -0.0010(16)
C14 0.043(3) 0.040(2) 0.042(2) -0.0042(19) 0.0025(19) -0.0093(19)
C15 0.038(2) 0.036(2) 0.049(2) -0.0087(18) 0.0076(19) -0.0047(19)
C16 0.035(2) 0.034(2) 0.042(2) -0.0001(17) 0.0087(17) 0.0003(18)
C17 0.030(2) 0.0255(18) 0.0344(19) -0.0007(15) 0.0022(15) 0.0026(15)
C18 0.029(2) 0.0276(18) 0.0294(18) 0.0002(15) 0.0014(15) 0.0032(15)
C19 0.034(2) 0.0312(19) 0.036(2) 0.0045(16) 0.0067(17) 0.0019(16)
C20 0.036(2) 0.042(2) 0.0302(19) 0.0026(18) 0.0027(16) -0.0011(17)
C21 0.0236(19) 0.0274(18) 0.040(2) 0.0028(15) 0.0058(16) -0.0001(16)
C22 0.028(2) 0.0237(17) 0.0336(19) 0.0007(15) 0.0061(15) -0.0034(15)
C23 0.039(2) 0.030(2) 0.0343(19) 0.0043(17) 0.0038(17) 0.0022(17)
C24 0.025(2) 0.038(2) 0.0240(17) -0.0043(16) 0.0053(15) -0.0002(15)
N1 0.0338(18) 0.0331(16) 0.0300(15) -0.0017(14) 0.0028(13) -0.0009(14)
N2 0.0305(18) 0.0305(16) 0.0324(16) 0.0011(13) 0.0048(13) 0.0000(13)
N3 0.050(2) 0.0378(19) 0.0347(17) 0.0026(16) 0.0059(16) 0.0009(15)
N4 0.046(2) 0.0376(18) 0.0330(17) 0.0071(16) 0.0007(15) -0.0060(15)
N5 0.0311(18) 0.0252(15) 0.0344(16) 0.0002(13) 0.0062(13) -0.0005(13)
N6 0.0367(19) 0.0315(17) 0.0354(17) -0.0023(14) 0.0055(14) -0.0050(14)
O1 0.0450(17) 0.0328(15) 0.0445(16) 0.0000(13) -0.0099(13) 0.0003(13)
O2 0.068(2) 0.0383(16) 0.0451(16) 0.0004(15) 0.0098(15) 0.0096(14)
O1W 0.0364(18) 0.0424(17) 0.0549(18) -0.0070(14) 0.0172(14) -0.0195(15)
O3 0.0453(18) 0.0302(14) 0.0388(14) 0.0069(12) 0.0114(13) 0.0064(12)
O4 0.047(2) 0.0442(17) 0.068(2) -0.0158(15) 0.0120(16) 0.0024(15)
Fe 0.0342(3) 0.0253(3) 0.0314(3) -0.0014(2) 0.0042(2) -0.0020(2)

loop_
_atom_type_symbol
_atom_type_description
_atom_type_scat_dispersion_real
_atom_type_scat_dispersion_imag
_atom_type_scat_source
C C 0.0033 0.0016 'International Tables Vol C Tables 4.2.6.8 and 6.1.1.4'
H H 0.0000 0.0000 'International Tables Vol C Tables 4.2.6.8 and 6.1.1.4'
N N 0.0061 0.0033 'International Tables Vol C Tables 4.2.6.8 and 6.1.1.4'
O O 0.0106 0.0060 'International Tables Vol C Tables 4.2.6.8 and 6.1.1.4'
Fe Fe 0.3463 0.8444 'International Tables Vol C Tables 4.2.6.8 and 6.1.1.4'

loop_
_geom_angle_atom_site_label_1
_geom_angle_atom_site_label_2
_geom_angle_atom_site_label_3
_geom_angle_site_symmetry_1
_geom_angle_site_symmetry_3
_geom_angle
_geom_angle_publ_flag
N1 C1 C2 . . 123.2(3) ?
N1 C1 H1 . . 118.4 ?
C2 C1 H1 . . 118.4 ?
C3 C2 C1 . . 118.0(4) ?
C3 C2 H2 . . 121.0 ?
C1 C2 H2 . . 121.0 ?
C2 C3 C4 . . 120.2(4) ?
C2 C3 H3 . . 119.9 ?
C4 C3 H3 . . 119.9 ?
C3 C4 C18 . . 117.8(3) ?
C3 C4 C5 . . 122.8(3) ?
C18 C4 C5 . . 119.4(3) ?
N3 C5 C12 . . 122.0(3) ?
N3 C5 C4 . . 118.1(3) ?
C12 C5 C4 . . 120.0(3) ?
N3 C6 C11 . . 121.7(4) ?
N3 C6 C7 . . 118.6(4) ?
C11 C6 C7 . . 119.7(4) ?
C8 C7 C6 . . 119.2(5) ?
C8 C7 H7 . . 120.4 ?
C6 C7 H7 . . 120.4 ?
C7 C8 C9 . . 121.0(4) ?
C7 C8 H8 . . 119.5 ?
C9 C8 H8 . . 119.5 ?
C10 C9 C8 . . 121.0(4) ?
C10 C9 H9 . . 119.5 ?
C8 C9 H9 . . 119.5 ?
C9 C10 C11 . . 119.8(4) ?
C9 C10 H10 . . 120.1 ?
C11 C10 H10 . . 120.1 ?
N4 C11 C6 . . 121.6(3) ?
N4 C11 C10 . . 119.3(4) ?
C6 C11 C10 . . 119.1(4) ?
N4 C12 C5 . . 121.9(3) ?
N4 C12 C13 . . 118.3(3) ?
C5 C12 C13 . . 119.8(3) ?
C14 C13 C17 . . 117.8(3) ?
C14 C13 C12 . . 122.5(3) ?
C17 C13 C12 . . 119.7(3) ?
C15 C14 C13 . . 119.7(4) ?
C15 C14 H14 . . 120.1 ?
C13 C14 H14 . . 120.1 ?
C14 C15 C16 . . 118.8(4) ?
C14 C15 H15 . . 120.6 ?
C16 C15 H15 . . 120.6 ?
N2 C16 C15 . . 122.8(4) ?
N2 C16 H16 . . 118.6 ?
C15 C16 H16 . . 118.6 ?
N2 C17 C13 . . 122.5(3) ?
N2 C17 C18 . . 117.4(3) ?
C13 C17 C18 . . 120.0(3) ?
N1 C18 C4 . . 122.3(3) ?
N1 C18 C17 . . 116.7(3) ?
C4 C18 C17 . . 121.0(3) ?
N5 C19 C20 . . 121.1(4) ?
N5 C19 H19 . . 119.5 ?
C20 C19 H19 . . 119.5 ?
N6 C20 C19 . . 121.8(4) ?
N6 C20 H20 . . 119.1 ?
C19 C20 H20 . . 119.1 ?
N6 C21 C22 . . 120.8(3) ?
N6 C21 C24 . . 115.7(3) ?
C22 C21 C24 . . 123.5(3) ?
N5 C22 C21 . . 120.4(3) ?
N5 C22 C23 . . 115.0(3) ?
C21 C22 C23 . . 124.6(3) ?
O2 C23 O1 . . 128.1(4) ?
O2 C23 C22 . . 118.3(3) ?
O1 C23 C22 . . 113.5(3) ?
O4 C24 O3 . . 124.1(4) ?
O4 C24 C21 . . 117.9(4) ?
O3 C24 C21 . . 117.6(3) ?
C1 N1 C18 . . 118.4(3) ?
C1 N1 Fe . . 126.7(2) ?
C18 N1 Fe . . 114.2(2) ?
C16 N2 C17 . . 118.2(3) ?
C16 N2 Fe . . 127.2(2) ?
C17 N2 Fe . . 114.6(2) ?
C5 N3 C6 . . 116.2(4) ?
C12 N4 C11 . . 116.6(4) ?
C19 N5 C22 . . 118.3(3) ?
C19 N5 Fe . . 128.0(3) ?
C22 N5 Fe . . 112.6(2) ?
C20 N6 C21 . . 117.4(3) ?
C23 O1 Fe . . 116.1(2) ?
Fe O1W HW1B . . 141(4) ?
Fe O1W HW1A . . 122(3) ?
HW1B O1W HW1A . . 97(5) ?
C24 O3 Fe . 1_545 130.2(2) ?
O3 Fe O1 1_565 . 173.46(11) n
O3 Fe O1W 1_565 . 90.86(12) n
O1 Fe O1W . . 91.40(13) n
O3 Fe N5 1_565 . 97.15(12) n
O1 Fe N5 . . 76.90(11) ?
O1W Fe N5 . . 85.84(12) n
O3 Fe N2 1_565 . 90.36(11) ?
O1 Fe N2 . . 95.42(11) ?
O1W Fe N2 . . 97.75(12) n
N5 Fe N2 . . 171.65(12) ?
O3 Fe N1 1_565 . 97.51(12) ?
O1 Fe N1 . . 80.95(12) ?
O1W Fe N1 . . 169.62(13) ?
N5 Fe N1 . . 99.12(11) n
N2 Fe N1 . . 76.17(11) n

loop_
_geom_bond_atom_site_label_1
_geom_bond_atom_site_label_2
_geom_bond_site_symmetry_2
_geom_bond_distance
_geom_bond_publ_flag
C1 N1 . 1.326(5) ?
C1 C2 . 1.395(5) ?
C1 H1 . 0.9300 ?
C2 C3 . 1.375(5) ?
C2 H2 . 0.9300 ?
C3 C4 . 1.390(5) ?
C3 H3 . 0.9300 ?
C4 C18 . 1.398(5) ?
C4 C5 . 1.460(5) ?
C5 N3 . 1.332(5) ?
C5 C12 . 1.421(5) ?
C6 N3 . 1.360(5) ?
C6 C11 . 1.412(6) ?
C6 C7 . 1.423(6) ?
C7 C8 . 1.368(6) ?
C7 H7 . 0.9300 ?
C8 C9 . 1.403(7) ?
C8 H8 . 0.9300 ?
C9 C10 . 1.360(6) ?
C9 H9 . 0.9300 ?
C10 C11 . 1.422(5) ?
C10 H10 . 0.9300 ?
C11 N4 . 1.351(5) ?
C12 N4 . 1.333(5) ?
C12 C13 . 1.468(5) ?
C13 C14 . 1.390(5) ?
C13 C17 . 1.397(5) ?
C14 C15 . 1.375(6) ?
C14 H14 . 0.9300 ?
C15 C16 . 1.391(5) ?
C15 H15 . 0.9300 ?
C16 N2 . 1.331(5) ?
C16 H16 . 0.9300 ?
C17 N2 . 1.353(4) ?
C17 C18 . 1.461(5) ?
C18 N1 . 1.353(4) ?
C19 N5 . 1.319(5) ?
C19 C20 . 1.384(5) ?
C19 H19 . 0.9300 ?
C20 N6 . 1.340(5) ?
C20 H20 . 0.9300 ?
C21 N6 . 1.341(5) ?
C21 C22 . 1.399(5) ?
C21 C24 . 1.471(5) ?
C22 N5 . 1.353(4) ?
C22 C23 . 1.525(5) ?
C23 O2 . 1.230(4) ?
C23 O1 . 1.274(4) ?
C24 O4 . 1.242(4) ?
C24 O3 . 1.278(5) ?
Fe N5 . 2.160(3) y
Fe N2 . 2.172(3) y
Fe N1 . 2.193(3) y
Fe O3 1_565 2.042(3) y
Fe O1 . 2.113(3) y
Fe O1W . 2.148(3) y
O1W HW1B . 0.89(7) ?
O1W HW1A . 0.81(5) ?
O3 Fe 1_545 2.042(3) ?

loop_
_geom_hbond_atom_site_label_D
_geom_hbond_atom_site_label_H
_geom_hbond_atom_site_label_A
_geom_hbond_site_symmetry_A
_geom_hbond_distance_DH
_geom_hbond_distance_HA
_geom_hbond_distance_DA
_geom_hbond_angle_DHA
O1W HW1B O4 1_665 0.89(7) 1.79(7) 2.649(4) 161(5)
O1W HW1A N6 2 0.81(5) 2.05(5) 2.861(4) 176(5)
